data_4119294
loop_
_publ_author_name
'Josep Cornella'
'Enrique G\'omez-Bengoa'
'Ruben Martin'

_publ_section_title
;
 Combined Experimental and Theoretical Study on the Reductive Cleavage of
 Inert C-O Bonds with Silanes: Ruling out a Classical Ni(0)/Ni(II)
 Catalytic Couple and Evidence for Ni(I) Intermediates
;
_journal_name_full 'Journal of the American Chemical Society'
_journal_page_first 1997
_journal_page_last 2009
_journal_paper_doi 10.1021/ja311940s
_journal_volume 135
_journal_year 2013
_chemical_formula_sum 'C37 H66 Ni O P2'
_chemical_formula_weight 647.55
_chemical_name_systematic
; 
 ? 
;
_space_group_IT_number 14
_symmetry_cell_setting monoclinic
_symmetry_space_group_name_Hall '-P 2yn'
_symmetry_space_group_name_H-M 'P 1 21/n 1'
_atom_sites_solution_hydrogens geom
_atom_sites_solution_primary direct
_atom_sites_solution_secondary difmap
_audit_creation_method SHELXL-97
_cell_angle_alpha 90.00
_cell_angle_beta 95.368(2)
_cell_angle_gamma 90.00
_cell_formula_units_Z 4
_cell_length_a 9.8868(7)
_cell_length_b 15.7737(11)
_cell_length_c 23.2598(17)
_cell_measurement_reflns_used 5773
_cell_measurement_temperature 100(2)
_cell_measurement_theta_max 24.43
_cell_measurement_theta_min 2.18
_cell_volume 3611.5(4)
_computing_cell_refinement 'Bruker APEX2 v2011.4-0'
_computing_data_collection 'Bruker APEX2 v2011.4-0'
_computing_data_reduction 'Bruker SAINT V7.60A'
_computing_molecular_graphics 'Bruker SHELXTL'
_computing_publication_material 'Bruker SHELXTL'
_computing_structure_refinement 'SHELXS-97 (Sheldrick, 2008)'
_computing_structure_solution Sir2011
_diffrn_ambient_temperature 100(2)
_diffrn_detector_area_resol_mean 512
_diffrn_detector_type '4K CCD area detector APEX II'
_diffrn_measured_fraction_theta_full 0.992
_diffrn_measured_fraction_theta_max 0.992
_diffrn_measurement_device_type 'APEX DUO Kappa 4-axis goniometer'
_diffrn_measurement_method
;
 Fullsphere data collection, phi and omega scans
;
_diffrn_measurement_specimen_support 'magnetic support whith MicroMount'
_diffrn_radiation_monochromator 'Quazar MX Multilayer Optics'
_diffrn_radiation_type MoK\a
_diffrn_radiation_wavelength 0.71073
_diffrn_reflns_av_R_equivalents 0.0820
_diffrn_reflns_av_sigmaI/netI 0.0724
_diffrn_reflns_limit_h_max 12
_diffrn_reflns_limit_h_min -13
_diffrn_reflns_limit_k_max 20
_diffrn_reflns_limit_k_min -20
_diffrn_reflns_limit_l_max 31
_diffrn_reflns_limit_l_min -30
_diffrn_reflns_number 52567
_diffrn_reflns_theta_full 28.31
_diffrn_reflns_theta_max 28.31
_diffrn_reflns_theta_min 1.56
_diffrn_source 'Micorfocus source E025 IuS'
_diffrn_source_current 0.6
_diffrn_source_power 50
_diffrn_source_size '0.2 mm x 0.2 mm fine focus'
_diffrn_source_type 'Bruker APEX DUO'
_exptl_absorpt_coefficient_mu 0.652
_exptl_absorpt_correction_T_max 0.9935
_exptl_absorpt_correction_T_min 0.9376
_exptl_absorpt_correction_type empirical
_exptl_absorpt_process_details
; 
 SADABS Version 2008/1 Bruker-Nonius
 Blessing, Acta Cryst. (1995) A51 33-38
;
_exptl_crystal_colour orange
_exptl_crystal_density_diffrn 1.191
_exptl_crystal_description plate
_exptl_crystal_F_000 1416
_exptl_crystal_size_max 0.10
_exptl_crystal_size_mid 0.05
_exptl_crystal_size_min 0.01
_refine_diff_density_max 0.536
_refine_diff_density_min -0.325
_refine_diff_density_rms 0.075
_refine_ls_extinction_method none
_refine_ls_goodness_of_fit_ref 1.015
_refine_ls_hydrogen_treatment noref
_refine_ls_matrix_type full
_refine_ls_number_parameters 398
_refine_ls_number_reflns 8920
_refine_ls_number_restraints 36
_refine_ls_restrained_S_all 1.014
_refine_ls_R_factor_all 0.0904
_refine_ls_R_factor_gt 0.0483
_refine_ls_shift/su_max 0.001
_refine_ls_shift/su_mean 0.000
_refine_ls_structure_factor_coef Fsqd
_refine_ls_weighting_details 'calc w=1/[\s^2^(Fo^2^)+(0.0437P)^2^+1.4253P] where P=(Fo^2^+2Fc^2^)/3'
_refine_ls_weighting_scheme calc
_refine_ls_wR_factor_gt 0.0955
_refine_ls_wR_factor_ref 0.1092
_reflns_number_gt 6018
_reflns_number_total 8920
_reflns_threshold_expression >2sigma(I)
_cod_data_source_file ja311940s_si_004.cif
_cod_data_source_block mo_jc144_0m
_cod_database_code 4119294

loop_
_symmetry_equiv_pos_as_xyz
'x, y, z'
'-x+1/2, y+1/2, -z+1/2'
'-x, -y, -z'
'x-1/2, -y-1/2, z-1/2'

loop_
_atom_site_label
_atom_site_type_symbol
_atom_site_fract_x
_atom_site_fract_y
_atom_site_fract_z
_atom_site_U_iso_or_equiv
_atom_site_adp_type
_atom_site_occupancy
_atom_site_symmetry_multiplicity
_atom_site_calc_flag
_atom_site_refinement_flags
_atom_site_disorder_assembly
_atom_site_disorder_group
P1 P 0.01075(6) 0.29454(3) 0.69463(2) 0.01316(13) Uani 1 1 d . . .
P2 P 0.01303(6) 0.27520(4) 0.86516(2) 0.01330(12) Uani 1 1 d . . .
C1 C 0.1809(2) 0.29572(14) 0.66633(10) 0.0170(5) Uani 1 1 d . A .
H1 H 0.2053 0.2361 0.6616 0.020 Uiso 1 1 calc R . .
C2 C 0.2886(2) 0.33176(17) 0.71144(10) 0.0239(6) Uani 1 1 d . . .
H2A H 0.2855 0.3012 0.7475 0.029 Uiso 1 1 calc R A .
H2B H 0.2684 0.3908 0.7185 0.029 Uiso 1 1 calc R . .
C3 C 0.4316(2) 0.32482(17) 0.69150(11) 0.0277(6) Uani 1 1 d . A .
H3A H 0.4959 0.3527 0.7194 0.033 Uiso 1 1 calc R . .
H3B H 0.4570 0.2655 0.6898 0.033 Uiso 1 1 calc R . .
C4 C 0.4389(2) 0.36510(17) 0.63239(11) 0.0284(6) Uani 1 1 d . . .
H4A H 0.4244 0.4257 0.6352 0.034 Uiso 1 1 calc R A .
H4B H 0.5288 0.3562 0.6199 0.034 Uiso 1 1 calc R . .
C5 C 0.3334(2) 0.32781(16) 0.58800(10) 0.0241(6) Uani 1 1 d . A .
H5A H 0.3531 0.2683 0.5825 0.029 Uiso 1 1 calc R . .
H5B H 0.3378 0.3565 0.5514 0.029 Uiso 1 1 calc R . .
C6 C 0.1902(2) 0.33698(15) 0.60735(10) 0.0201(5) Uani 1 1 d . . .
H6A H 0.1673 0.3966 0.6095 0.024 Uiso 1 1 calc R A .
H6B H 0.1251 0.3105 0.5791 0.024 Uiso 1 1 calc R . .
C7 C -0.0992(2) 0.23803(14) 0.63781(9) 0.0143(5) Uani 1 1 d . A .
H7 H -0.1154 0.2758 0.6044 0.017 Uiso 1 1 calc R . .
C8 C -0.0338(2) 0.15669(14) 0.61798(10) 0.0174(5) Uani 1 1 d . . .
H8A H 0.0488 0.1707 0.6006 0.021 Uiso 1 1 calc R A .
H8B H -0.0096 0.1207 0.6512 0.021 Uiso 1 1 calc R . .
C9 C -0.1296(2) 0.10871(15) 0.57436(10) 0.0200(5) Uani 1 1 d . A .
H9A H -0.1480 0.1429 0.5399 0.024 Uiso 1 1 calc R . .
H9B H -0.0863 0.0567 0.5635 0.024 Uiso 1 1 calc R . .
C10 C -0.2627(2) 0.08765(15) 0.59902(10) 0.0221(5) Uani 1 1 d . . .
H10A H -0.2454 0.0502 0.6320 0.027 Uiso 1 1 calc R A .
H10B H -0.3227 0.0586 0.5701 0.027 Uiso 1 1 calc R . .
C11 C -0.3308(2) 0.16897(16) 0.61764(11) 0.0246(6) Uani 1 1 d . A .
H11A H -0.3556 0.2039 0.5840 0.030 Uiso 1 1 calc R . .
H11B H -0.4133 0.1547 0.6350 0.030 Uiso 1 1 calc R . .
C12 C -0.2363(2) 0.21861(15) 0.66082(10) 0.0191(5) Uani 1 1 d . . .
H12A H -0.2209 0.1862 0.6963 0.023 Uiso 1 1 calc R A .
H12B H -0.2798 0.2715 0.6698 0.023 Uiso 1 1 calc R . .
C13 C -0.0477(2) 0.40764(14) 0.68675(9) 0.0170(5) Uani 1 1 d . A .
H13 H 0.0336 0.4426 0.6952 0.020 Uiso 1 1 calc R . .
C14 C -0.1124(2) 0.43722(15) 0.62781(10) 0.0211(5) Uani 1 1 d . . .
H14A H -0.0512 0.4251 0.5986 0.025 Uiso 1 1 calc R A .
H14B H -0.1960 0.4061 0.6180 0.025 Uiso 1 1 calc R . .
C15 C -0.1430(3) 0.53223(16) 0.62794(11) 0.0295(6) Uani 1 1 d . A .
H15A H -0.0587 0.5637 0.6348 0.035 Uiso 1 1 calc R . .
H15B H -0.1863 0.5488 0.5905 0.035 Uiso 1 1 calc R . .
C16 C -0.2357(3) 0.55380(16) 0.67450(11) 0.0315(7) Uani 1 1 d . . .
H16A H -0.2498 0.6146 0.6753 0.038 Uiso 1 1 calc R A .
H16B H -0.3234 0.5270 0.6654 0.038 Uiso 1 1 calc R . .
C17 C -0.1752(3) 0.52417(15) 0.73324(10) 0.0275(6) Uani 1 1 d . A .
H17A H -0.2388 0.5352 0.7616 0.033 Uiso 1 1 calc R . .
H17B H -0.0927 0.5558 0.7443 0.033 Uiso 1 1 calc R . .
C18 C -0.1427(2) 0.43004(14) 0.73273(10) 0.0206(5) Uani 1 1 d . . .
H18A H -0.2265 0.3982 0.7254 0.025 Uiso 1 1 calc R A .
H18B H -0.1005 0.4135 0.7704 0.025 Uiso 1 1 calc R . .
C19 C 0.1152(2) 0.21325(13) 0.92191(9) 0.0150(5) Uani 1 1 d . A .
H19 H 0.1165 0.2446 0.9583 0.018 Uiso 1 1 calc R . .
C20 C 0.0572(2) 0.12453(14) 0.93149(10) 0.0196(5) Uani 1 1 d . . .
H20A H -0.0329 0.1299 0.9444 0.024 Uiso 1 1 calc R A .
H20B H 0.0491 0.0937 0.8952 0.024 Uiso 1 1 calc R . .
C21 C 0.1481(2) 0.07498(15) 0.97629(11) 0.0240(6) Uani 1 1 d . A .
H21A H 0.1466 0.1022 1.0136 0.029 Uiso 1 1 calc R . .
H21B H 0.1122 0.0181 0.9794 0.029 Uiso 1 1 calc R . .
C22 C 0.2938(2) 0.06965(15) 0.96105(11) 0.0245(6) Uani 1 1 d . . .
H22A H 0.3490 0.0414 0.9920 0.029 Uiso 1 1 calc R A .
H22B H 0.2972 0.0362 0.9262 0.029 Uiso 1 1 calc R . .
C23 C 0.3510(2) 0.15724(15) 0.95171(11) 0.0239(6) Uani 1 1 d . A .
H23A H 0.4419 0.1520 0.9397 0.029 Uiso 1 1 calc R . .
H23B H 0.3570 0.1885 0.9878 0.029 Uiso 1 1 calc R . .
C24 C 0.2619(2) 0.20583(14) 0.90601(10) 0.0187(5) Uani 1 1 d . . .
H24A H 0.2623 0.1770 0.8692 0.022 Uiso 1 1 calc R A .
H24B H 0.2992 0.2622 0.9019 0.022 Uiso 1 1 calc R . .
C25 C 0.0674(2) 0.38775(14) 0.88022(9) 0.0151(5) Uani 1 1 d . A .
H25 H -0.0156 0.4218 0.8740 0.018 Uiso 1 1 calc R . .
C26 C 0.1296(2) 0.41006(14) 0.94103(9) 0.0163(5) Uani 1 1 d . . .
H26A H 0.2163 0.3815 0.9487 0.020 Uiso 1 1 calc R A .
H26B H 0.0701 0.3905 0.9692 0.020 Uiso 1 1 calc R . .
C27 C 0.1502(2) 0.50589(15) 0.94725(10) 0.0204(5) Uani 1 1 d . A .
H27A H 0.0624 0.5338 0.9437 0.025 Uiso 1 1 calc R . .
H27B H 0.1942 0.5183 0.9854 0.025 Uiso 1 1 calc R . .
C28 C 0.2360(3) 0.54104(15) 0.90194(10) 0.0236(6) Uani 1 1 d . . .
H28A H 0.2386 0.6024 0.9048 0.028 Uiso 1 1 calc R A .
H28B H 0.3283 0.5202 0.9094 0.028 Uiso 1 1 calc R . .
C29 C 0.1810(3) 0.51603(15) 0.84138(10) 0.0235(6) Uani 1 1 d . A .
H29A H 0.2436 0.5345 0.8142 0.028 Uiso 1 1 calc R . .
H29B H 0.0947 0.5442 0.8315 0.028 Uiso 1 1 calc R . .
C30 C 0.1613(2) 0.42038(14) 0.83644(10) 0.0193(5) Uani 1 1 d . . .
H30A H 0.2488 0.3925 0.8429 0.023 Uiso 1 1 calc R A .
H30B H 0.1227 0.4064 0.7977 0.023 Uiso 1 1 calc R . .
C31 C -0.1607(2) 0.27219(14) 0.88992(9) 0.0146(5) Uani 1 1 d . A .
H31 H -0.1844 0.2120 0.8923 0.017 Uiso 1 1 calc R . .
C32 C -0.2668(2) 0.31128(15) 0.84540(10) 0.0186(5) Uani 1 1 d . . .
H32A H -0.2460 0.3708 0.8406 0.022 Uiso 1 1 calc R A .
H32B H -0.2620 0.2834 0.8085 0.022 Uiso 1 1 calc R . .
C33 C -0.4109(2) 0.30280(16) 0.86363(10) 0.0231(5) Uani 1 1 d . A .
H33A H -0.4742 0.3316 0.8358 0.028 Uiso 1 1 calc R . .
H33B H -0.4360 0.2434 0.8641 0.028 Uiso 1 1 calc R . .
C34 C -0.4206(2) 0.34092(16) 0.92342(11) 0.0249(6) Uani 1 1 d . . .
H34A H -0.4031 0.4014 0.9222 0.030 Uiso 1 1 calc R A .
H34B H -0.5117 0.3328 0.9348 0.030 Uiso 1 1 calc R . .
C35 C -0.3189(2) 0.29957(16) 0.96733(10) 0.0237(6) Uani 1 1 d . A .
H35A H -0.3405 0.2399 0.9704 0.028 Uiso 1 1 calc R . .
H35B H -0.3250 0.3255 1.0048 0.028 Uiso 1 1 calc R . .
C36 C -0.1741(2) 0.30904(15) 0.95010(9) 0.0191(5) Uani 1 1 d . . .
H36A H -0.1116 0.2801 0.9781 0.023 Uiso 1 1 calc R A .
H36B H -0.1497 0.3686 0.9504 0.023 Uiso 1 1 calc R . .
Ni1 Ni 0.02315(4) 0.22370(2) 0.777545(15) 0.01385(8) Uani 0.95 1 d PD A 1
C37 C 0.0499(3) 0.11649(16) 0.77177(10) 0.0249(6) Uani 0.95 1 d PD A 1
O1 O 0.0698(2) 0.04465(12) 0.76849(9) 0.0471(6) Uani 0.95 1 d PD A 1
Ni1' Ni 0.0846(7) 0.2184(6) 0.7748(4) 0.035(2) Uani 0.05 1 d PDU A 2
C37' C 0.2552(11) 0.200(2) 0.772(2) 0.033(3) Uani 0.05 1 d PDU A 2
O1' O 0.3646(14) 0.174(2) 0.7714(15) 0.031(4) Uani 0.05 1 d PDU A 2

loop_
_atom_site_aniso_label
_atom_site_aniso_U_11
_atom_site_aniso_U_22
_atom_site_aniso_U_33
_atom_site_aniso_U_23
_atom_site_aniso_U_13
_atom_site_aniso_U_12
P1 0.0144(3) 0.0135(3) 0.0117(3) -0.0005(2) 0.0018(2) 0.0006(2)
P2 0.0145(3) 0.0134(3) 0.0120(3) -0.0009(2) 0.0011(2) -0.0022(2)
C1 0.0137(11) 0.0178(12) 0.0196(11) -0.0039(9) 0.0034(9) 0.0011(9)
C2 0.0155(12) 0.0348(14) 0.0222(12) -0.0077(11) 0.0051(10) 0.0001(11)
C3 0.0152(13) 0.0397(16) 0.0278(14) -0.0086(12) 0.0002(10) 0.0001(11)
C4 0.0173(13) 0.0325(15) 0.0370(15) -0.0096(12) 0.0100(11) -0.0045(11)
C5 0.0229(13) 0.0266(13) 0.0242(13) -0.0018(11) 0.0099(11) -0.0034(11)
C6 0.0184(12) 0.0210(12) 0.0214(12) -0.0020(10) 0.0050(10) -0.0017(10)
C7 0.0150(11) 0.0152(11) 0.0124(10) -0.0004(9) -0.0004(9) 0.0015(9)
C8 0.0163(12) 0.0179(12) 0.0178(11) -0.0050(9) 0.0008(9) -0.0005(10)
C9 0.0205(13) 0.0214(12) 0.0180(12) -0.0059(10) 0.0020(10) 0.0001(10)
C10 0.0196(13) 0.0240(13) 0.0226(13) -0.0064(10) 0.0015(10) -0.0067(10)
C11 0.0152(12) 0.0279(14) 0.0312(14) -0.0094(11) 0.0040(10) -0.0021(10)
C12 0.0155(12) 0.0217(12) 0.0204(12) -0.0059(10) 0.0035(9) -0.0025(10)
C13 0.0222(13) 0.0128(11) 0.0155(11) 0.0004(9) -0.0006(9) 0.0020(10)
C14 0.0242(13) 0.0232(13) 0.0163(11) 0.0013(10) 0.0041(10) 0.0053(10)
C15 0.0410(17) 0.0255(14) 0.0222(13) 0.0090(11) 0.0037(12) 0.0078(12)
C16 0.0464(17) 0.0240(14) 0.0250(14) 0.0065(11) 0.0079(12) 0.0200(12)
C17 0.0383(16) 0.0240(13) 0.0209(13) -0.0017(11) 0.0067(11) 0.0107(12)
C18 0.0243(13) 0.0205(12) 0.0174(12) 0.0007(10) 0.0037(10) 0.0044(10)
C19 0.0172(11) 0.0141(11) 0.0136(11) -0.0016(9) 0.0006(9) -0.0027(9)
C20 0.0182(12) 0.0217(12) 0.0187(12) 0.0045(10) 0.0012(10) -0.0019(10)
C21 0.0271(14) 0.0212(13) 0.0235(13) 0.0075(10) 0.0019(11) 0.0011(11)
C22 0.0247(14) 0.0212(13) 0.0271(13) 0.0011(11) -0.0002(11) 0.0060(11)
C23 0.0170(13) 0.0240(13) 0.0300(14) -0.0032(11) -0.0009(10) 0.0033(10)
C24 0.0174(12) 0.0166(12) 0.0220(12) -0.0014(10) 0.0015(10) -0.0009(9)
C25 0.0179(12) 0.0134(11) 0.0144(11) -0.0017(9) 0.0032(9) -0.0009(9)
C26 0.0163(12) 0.0177(11) 0.0145(11) 0.0009(9) -0.0003(9) -0.0022(9)
C27 0.0211(13) 0.0213(12) 0.0187(12) -0.0050(10) 0.0004(10) -0.0028(10)
C28 0.0258(14) 0.0175(12) 0.0277(13) -0.0030(10) 0.0040(11) -0.0070(10)
C29 0.0273(14) 0.0227(13) 0.0218(13) 0.0034(10) 0.0090(11) -0.0062(11)
C30 0.0201(13) 0.0211(12) 0.0175(12) -0.0016(10) 0.0053(10) -0.0020(10)
C31 0.0160(11) 0.0138(11) 0.0140(10) -0.0008(9) 0.0020(9) -0.0050(9)
C32 0.0168(12) 0.0232(12) 0.0160(11) 0.0010(10) 0.0016(9) -0.0029(10)
C33 0.0131(12) 0.0281(13) 0.0278(13) 0.0011(11) 0.0007(10) -0.0004(10)
C34 0.0159(13) 0.0264(13) 0.0335(14) -0.0060(11) 0.0082(11) -0.0034(11)
C35 0.0209(13) 0.0320(14) 0.0194(12) -0.0064(11) 0.0076(10) -0.0090(11)
C36 0.0169(12) 0.0256(12) 0.0153(11) -0.0046(10) 0.0041(9) -0.0066(10)
Ni1 0.01763(19) 0.01292(16) 0.01118(15) -0.00053(13) 0.00226(14) -0.00022(16)
C37 0.0403(17) 0.0221(14) 0.0141(12) 0.0010(11) 0.0119(11) 0.0023(12)
O1 0.0870(18) 0.0200(11) 0.0378(12) 0.0024(9) 0.0249(12) 0.0112(11)
Ni1' 0.029(3) 0.039(3) 0.038(3) 0.000(3) 0.006(3) 0.001(3)
C37' 0.030(4) 0.035(4) 0.034(4) 0.000(3) 0.004(3) 0.000(3)
O1' 0.030(4) 0.032(6) 0.031(6) -0.001(4) 0.004(4) 0.001(4)

loop_
_atom_type_symbol
_atom_type_description
_atom_type_scat_dispersion_real
_atom_type_scat_dispersion_imag
_atom_type_scat_source
C C 0.0033 0.0016 'International Tables Vol C Tables 4.2.6.8 and 6.1.1.4'
H H 0.0000 0.0000 'International Tables Vol C Tables 4.2.6.8 and 6.1.1.4'
P P 0.1023 0.0942 'International Tables Vol C Tables 4.2.6.8 and 6.1.1.4'
Ni Ni 0.3393 1.1124 'International Tables Vol C Tables 4.2.6.8 and 6.1.1.4'
O O 0.0106 0.0060 'International Tables Vol C Tables 4.2.6.8 and 6.1.1.4'

loop_
_geom_angle_atom_site_label_1
_geom_angle_atom_site_label_2
_geom_angle_atom_site_label_3
_geom_angle
C7 P1 C1 103.95(10)
C7 P1 C13 103.40(10)
C1 P1 C13 103.64(10)
C7 P1 Ni1 110.92(7)
C1 P1 Ni1 109.47(8)
C13 P1 Ni1 123.62(7)
C7 P1 Ni1' 116.8(3)
C1 P1 Ni1' 93.6(2)
C13 P1 Ni1' 130.7(3)
Ni1 P1 Ni1' 15.83(18)
C19 P2 C31 102.82(10)
C19 P2 C25 103.70(10)
C31 P2 C25 102.86(10)
C19 P2 Ni1 113.16(7)
C31 P2 Ni1 113.54(7)
C25 P2 Ni1 118.93(7)
C19 P2 Ni1' 103.6(2)
C31 P2 Ni1' 127.2(2)
C25 P2 Ni1' 113.9(2)
Ni1 P2 Ni1' 14.15(18)
C6 C1 C2 111.11(19)
C6 C1 P1 116.95(16)
C2 C1 P1 110.76(15)
C1 C2 C3 111.60(19)
C4 C3 C2 111.5(2)
C5 C4 C3 111.4(2)
C4 C5 C6 111.06(19)
C1 C6 C5 110.97(19)
C8 C7 C12 110.51(18)
C8 C7 P1 112.43(15)
C12 C7 P1 108.96(14)
C9 C8 C7 111.36(19)
C10 C9 C8 111.30(18)
C9 C10 C11 110.1(2)
C12 C11 C10 111.0(2)
C11 C12 C7 112.34(18)
C18 C13 C14 108.90(19)
C18 C13 P1 110.76(15)
C14 C13 P1 118.42(16)
C15 C14 C13 111.3(2)
C16 C15 C14 110.7(2)
C17 C16 C15 111.1(2)
C16 C17 C18 111.1(2)
C17 C18 C13 112.04(19)
C24 C19 C20 109.85(18)
C24 C19 P2 109.35(15)
C20 C19 P2 113.32(15)
C21 C20 C19 111.20(19)
C22 C21 C20 112.3(2)
C23 C22 C21 111.0(2)
C22 C23 C24 111.1(2)
C23 C24 C19 111.61(19)
C26 C25 C30 108.78(18)
C26 C25 P2 118.25(15)
C30 C25 P2 112.01(15)
C25 C26 C27 110.68(18)
C28 C27 C26 111.92(19)
C29 C28 C27 112.03(19)
C28 C29 C30 111.1(2)
C29 C30 C25 111.35(18)
C32 C31 C36 110.62(18)
C32 C31 P2 111.91(14)
C36 C31 P2 115.71(15)
C33 C32 C31 111.94(18)
C34 C33 C32 110.9(2)
C35 C34 C33 110.5(2)
C34 C35 C36 111.1(2)
C35 C36 C31 111.42(19)
C37 Ni1 P2 117.09(8)
C37 Ni1 P1 115.04(8)
P2 Ni1 P1 127.82(3)
O1 C37 Ni1 178.8(3)
C37' Ni1' P1 107.4(17)
C37' Ni1' P2 117.3(17)
P1 Ni1' P2 114.4(4)
O1' C37' Ni1' 170(3)

loop_
_geom_bond_atom_site_label_1
_geom_bond_atom_site_label_2
_geom_bond_distance
P1 C7 1.859(2)
P1 C1 1.863(2)
P1 C13 1.879(2)
P1 Ni1 2.2223(7)
P1 Ni1' 2.280(9)
P2 C19 1.862(2)
P2 C31 1.863(2)
P2 C25 1.878(2)
P2 Ni1 2.2047(7)
P2 Ni1' 2.449(9)
C1 C6 1.529(3)
C1 C2 1.533(3)
C2 C3 1.532(3)
C3 C4 1.523(4)
C4 C5 1.516(3)
C5 C6 1.533(3)
C7 C8 1.528(3)
C7 C12 1.534(3)
C8 C9 1.523(3)
C9 C10 1.520(3)
C10 C11 1.530(3)
C11 C12 1.523(3)
C13 C18 1.529(3)
C13 C14 1.530(3)
C14 C15 1.529(3)
C15 C16 1.522(3)
C16 C17 1.514(3)
C17 C18 1.519(3)
C19 C24 1.535(3)
C19 C20 1.536(3)
C20 C21 1.526(3)
C21 C22 1.518(3)
C22 C23 1.516(3)
C23 C24 1.522(3)
C25 C26 1.530(3)
C25 C30 1.530(3)
C26 C27 1.531(3)
C27 C28 1.518(3)
C28 C29 1.514(3)
C29 C30 1.524(3)
C31 C32 1.533(3)
C31 C36 1.533(3)
C32 C33 1.531(3)
C33 C34 1.526(3)
C34 C35 1.512(3)
C35 C36 1.530(3)
Ni1 C37 1.719(3)
C37 O1 1.154(3)
Ni1' C37' 1.719(5)
C37' O1' 1.154(6)

loop_
_geom_torsion_atom_site_label_1
_geom_torsion_atom_site_label_2
_geom_torsion_atom_site_label_3
_geom_torsion_atom_site_label_4
_geom_torsion
C7 P1 C1 C6 57.65(19)
C13 P1 C1 C6 -50.16(19)
Ni1 P1 C1 C6 176.20(15)
Ni1' P1 C1 C6 176.4(3)
C7 P1 C1 C2 -173.68(17)
C13 P1 C1 C2 78.51(18)
Ni1 P1 C1 C2 -55.13(18)
Ni1' P1 C1 C2 -55.0(3)
C6 C1 C2 C3 -54.1(3)
P1 C1 C2 C3 174.11(17)
C1 C2 C3 C4 53.9(3)
C2 C3 C4 C5 -55.1(3)
C3 C4 C5 C6 56.4(3)
C2 C1 C6 C5 55.4(2)
P1 C1 C6 C5 -176.13(16)
C4 C5 C6 C1 -56.6(3)
C1 P1 C7 C8 46.98(18)
C13 P1 C7 C8 154.97(16)
Ni1 P1 C7 C8 -70.58(16)
Ni1' P1 C7 C8 -54.5(3)
C1 P1 C7 C12 169.84(15)
C13 P1 C7 C12 -82.16(17)
Ni1 P1 C7 C12 52.29(16)
Ni1' P1 C7 C12 68.4(3)
C12 C7 C8 C9 54.3(2)
P1 C7 C8 C9 176.29(15)
C7 C8 C9 C10 -57.3(3)
C8 C9 C10 C11 57.7(3)
C9 C10 C11 C12 -56.4(3)
C10 C11 C12 C7 55.1(3)
C8 C7 C12 C11 -53.7(3)
P1 C7 C12 C11 -177.66(16)
C7 P1 C13 C18 100.73(17)
C1 P1 C13 C18 -151.05(16)
Ni1 P1 C13 C18 -26.1(2)
Ni1' P1 C13 C18 -43.9(3)
C7 P1 C13 C14 -26.1(2)
C1 P1 C13 C14 82.15(19)
Ni1 P1 C13 C14 -152.87(15)
Ni1' P1 C13 C14 -170.7(3)
C18 C13 C14 C15 57.0(3)
P1 C13 C14 C15 -175.32(17)
C13 C14 C15 C16 -57.5(3)
C14 C15 C16 C17 55.9(3)
C15 C16 C17 C18 -55.3(3)
C16 C17 C18 C13 56.4(3)
C14 C13 C18 C17 -56.5(3)
P1 C13 C18 C17 171.56(17)
C31 P2 C19 C24 177.14(15)
C25 P2 C19 C24 -75.98(16)
Ni1 P2 C19 C24 54.26(16)
Ni1' P2 C19 C24 43.2(3)
C31 P2 C19 C20 54.23(18)
C25 P2 C19 C20 161.12(16)
Ni1 P2 C19 C20 -68.65(17)
Ni1' P2 C19 C20 -79.7(3)
C24 C19 C20 C21 54.7(2)
P2 C19 C20 C21 177.31(16)
C19 C20 C21 C22 -54.9(3)
C20 C21 C22 C23 54.9(3)
C21 C22 C23 C24 -55.5(3)
C22 C23 C24 C19 57.1(3)
C20 C19 C24 C23 -56.3(2)
P2 C19 C24 C23 178.79(16)
C19 P2 C25 C26 -22.41(19)
C31 P2 C25 C26 84.44(18)
Ni1 P2 C25 C26 -149.09(14)
Ni1' P2 C25 C26 -134.3(3)
C19 P2 C25 C30 105.27(17)
C31 P2 C25 C30 -147.88(16)
Ni1 P2 C25 C30 -21.41(19)
Ni1' P2 C25 C30 -6.6(3)
C30 C25 C26 C27 58.2(2)
P2 C25 C26 C27 -172.63(15)
C25 C26 C27 C28 -55.8(3)
C26 C27 C28 C29 52.9(3)
C27 C28 C29 C30 -53.0(3)
C28 C29 C30 C25 56.9(3)
C26 C25 C30 C29 -59.2(2)
P2 C25 C30 C29 168.27(16)
C19 P2 C31 C32 -173.40(16)
C25 P2 C31 C32 79.08(17)
Ni1 P2 C31 C32 -50.77(17)
Ni1' P2 C31 C32 -55.0(3)
C19 P2 C31 C36 58.65(18)
C25 P2 C31 C36 -48.88(19)
Ni1 P2 C31 C36 -178.72(14)
Ni1' P2 C31 C36 177.1(3)
C36 C31 C32 C33 -53.7(2)
P2 C31 C32 C33 175.68(16)
C31 C32 C33 C34 55.3(3)
C32 C33 C34 C35 -56.9(3)
C33 C34 C35 C36 57.7(3)
C34 C35 C36 C31 -56.8(3)
C32 C31 C36 C35 54.1(3)
P2 C31 C36 C35 -177.27(17)
C19 P2 Ni1 C37 28.82(13)
C31 P2 Ni1 C37 -87.90(13)
C25 P2 Ni1 C37 150.89(14)
Ni1' P2 Ni1 C37 78.3(10)
C19 P2 Ni1 P1 -148.63(8)
C31 P2 Ni1 P1 94.65(8)
C25 P2 Ni1 P1 -26.56(9)
Ni1' P2 Ni1 P1 -99.2(10)
C7 P1 Ni1 C37 45.36(13)
C1 P1 Ni1 C37 -68.77(13)
C13 P1 Ni1 C37 168.86(14)
Ni1' P1 Ni1 C37 -69.4(9)
C7 P1 Ni1 P2 -137.14(8)
C1 P1 Ni1 P2 108.73(8)
C13 P1 Ni1 P2 -13.64(10)
Ni1' P1 Ni1 P2 108.1(9)
P2 Ni1 C37 O1 -58(13)
P1 Ni1 C37 O1 120(13)
C7 P1 Ni1' C37' 108.2(15)
C1 P1 Ni1' C37' 0.6(15)
C13 P1 Ni1' C37' -110.9(14)
Ni1 P1 Ni1' C37' 180.0(19)
C7 P1 Ni1' P2 -119.7(3)
C1 P1 Ni1' P2 132.7(3)
C13 P1 Ni1' P2 21.2(5)
Ni1 P1 Ni1' P2 -47.9(7)
C19 P2 Ni1' C37' -42.2(16)
C31 P2 Ni1' C37' -160.2(16)
C25 P2 Ni1' C37' 69.8(16)
Ni1 P2 Ni1' C37' -176(2)
C19 P2 Ni1' P1 -169.4(3)
C31 P2 Ni1' P1 72.6(4)
C25 P2 Ni1' P1 -57.4(4)
Ni1 P2 Ni1' P1 56.6(8)
P1 Ni1' C37' O1' -128(26)
P2 Ni1' C37' O1' 101(26)
